data_4503357
loop_
_publ_author_name
'Brouwer, Darren H.'
'Moudrakovski, Igor L.'
'Udachin, Kostantin A.'
'Enright, Gary D.'
'Ripmeester, John A.'

_publ_section_title
;
 Guest Loading and Multiple Phases in Single Crystals of the van der Waals
 Hostp-tert-Butylcalix[4]arene
;
_journal_issue 6
_journal_name_full 'Crystal Growth &amp; Design'
_journal_page_first 1878
_journal_paper_doi 10.1021/cg7010138
_journal_volume 8
_journal_year 2008
_chemical_formula_sum 'C44 H56 O4 Xe0.24'
_chemical_formula_weight 680.07
_chemical_name_common 't-Bu-Calix[4]arene *0.24Xenon'
_chemical_name_systematic
; 
 ? 
;
_space_group_IT_number 7
_symmetry_cell_setting monoclinic
_symmetry_space_group_name_Hall 'P -2yac'
_symmetry_space_group_name_H-M 'P 1 n 1'
_atom_sites_solution_hydrogens geom
_atom_sites_solution_primary direct
_atom_sites_solution_secondary difmap
_audit_creation_method SHELXL-97
_cell_angle_alpha 90.00
_cell_angle_beta 90.28(3)
_cell_angle_gamma 90.00
_cell_formula_units_Z 4
_cell_length_a 12.572(3)
_cell_length_b 25.726(5)
_cell_length_c 12.678(3)
_cell_measurement_temperature 173.1(10)
_cell_volume 4100.4(16)
_computing_structure_refinement 'SHELXL-97 (Sheldrick, 1997)'
_computing_structure_solution 'SHELXS-97 (Sheldrick, 1990)'
_diffrn_ambient_temperature 173.1(10)
_diffrn_measured_fraction_theta_full 0.999
_diffrn_measured_fraction_theta_max 0.999
_diffrn_radiation_monochromator graphite
_diffrn_radiation_source 'fine-focus sealed tube'
_diffrn_radiation_type MoK\a
_diffrn_radiation_wavelength 0.71073
_diffrn_reflns_av_R_equivalents 0.0519
_diffrn_reflns_av_sigmaI/netI 0.0524
_diffrn_reflns_limit_h_max 14
_diffrn_reflns_limit_h_min -14
_diffrn_reflns_limit_k_max 30
_diffrn_reflns_limit_k_min -30
_diffrn_reflns_limit_l_max 14
_diffrn_reflns_limit_l_min -14
_diffrn_reflns_number 36282
_diffrn_reflns_theta_full 24.71
_diffrn_reflns_theta_max 24.71
_diffrn_reflns_theta_min 1.61
_exptl_absorpt_coefficient_mu 0.259
_exptl_absorpt_correction_T_max 0.9746
_exptl_absorpt_correction_T_min 0.8925
_exptl_absorpt_correction_type multi-scan
_exptl_absorpt_process_details sadabs
_exptl_crystal_density_diffrn 1.102
_exptl_crystal_density_method 'not measured'
_exptl_crystal_F_000 1459
_exptl_crystal_size_max 0.45
_exptl_crystal_size_mid 0.30
_exptl_crystal_size_min 0.10
_refine_diff_density_max 0.718
_refine_diff_density_min -2.119
_refine_diff_density_rms 0.154
_refine_ls_abs_structure_details 'Flack H D (1983), Acta Cryst. A39, 876-881'
_refine_ls_abs_structure_Flack 0.55(7)
_refine_ls_extinction_coef 0.040(5)
_refine_ls_extinction_expression Fc^*^=kFc[1+0.001xFc^2^\l^3^/sin(2\q)]^-1/4^
_refine_ls_extinction_method SHELXL
_refine_ls_goodness_of_fit_ref 1.635
_refine_ls_hydrogen_treatment mixed
_refine_ls_matrix_type full
_refine_ls_number_parameters 779
_refine_ls_number_reflns 13902
_refine_ls_number_restraints 810
_refine_ls_restrained_S_all 1.643
_refine_ls_R_factor_all 0.1611
_refine_ls_R_factor_gt 0.1329
_refine_ls_shift/su_max 0.009
_refine_ls_shift/su_mean 0.001
_refine_ls_structure_factor_coef Fsqd
_refine_ls_weighting_details 'calc w=1/[\s^2^(Fo^2^)+(0.2000P)^2^+0.0000P] where P=(Fo^2^+2Fc^2^)/3'
_refine_ls_weighting_scheme calc
_refine_ls_wR_factor_gt 0.3981
_refine_ls_wR_factor_ref 0.4188
_reflns_number_gt 9856
_reflns_number_total 13902
_reflns_threshold_expression >2sigma(I)
_cod_data_source_file cg7010138-file001.cif
_cod_data_source_block ku126
_cod_depositor_comments
;
The following automatic conversions were performed:

'_cell_measurement_temperature' value '-100.0(1)' was changed to
'173.1(10)' - it was converted from degrees Celsius(C) to
Kelvins(K).

'_diffrn_ambient_temperature' value '-100.0(1)' was
changed to '173.1(10)' - it was converted from degrees Celsius(C) to
Kelvins(K).

Automatic conversion script
Id: cif_fix_values 1715 2011-07-08 13:25:40Z adriana 
;
_cod_original_cell_volume 4100.3(14)
_cod_original_sg_symbol_H-M Pn
_cod_database_code 4503357

loop_
_symmetry_equiv_pos_as_xyz
'x, y, z'
'x+1/2, -y, z+1/2'

loop_
_atom_site_label
_atom_site_type_symbol
_atom_site_fract_x
_atom_site_fract_y
_atom_site_fract_z
_atom_site_U_iso_or_equiv
_atom_site_adp_type
_atom_site_occupancy
_atom_site_symmetry_multiplicity
_atom_site_calc_flag
_atom_site_refinement_flags
_atom_site_disorder_assembly
_atom_site_disorder_group
O1 O 1.0491(4) 1.0210(2) 0.1087(5) 0.0410(13) Uani 1 1 d U . .
H1 H 1.0093 1.0299 0.1565 0.049 Uiso 1 1 calc R . .
C1 C 1.1032(3) 0.97585(15) 0.1381(3) 0.0363(11) Uani 1 1 d GU . .
C2 C 1.1750(3) 0.95358(14) 0.0684(3) 0.0362(11) Uani 1 1 d GU . .
C3 C 1.2284(3) 0.90822(15) 0.0960(3) 0.0387(12) Uani 1 1 d GU . .
H3 H 1.2765 0.8933 0.0494 0.046 Uiso 1 1 calc R . .
C4 C 1.2100(3) 0.88514(15) 0.1933(3) 0.0426(11) Uani 1 1 d GU . .
C5 C 1.1381(4) 0.90741(17) 0.2630(3) 0.0389(12) Uani 1 1 d GU . .
H5 H 1.1258 0.8920 0.3282 0.047 Uiso 1 1 calc R . .
C6 C 1.0848(3) 0.95276(18) 0.2354(3) 0.0378(11) Uani 1 1 d GU . .
C7 C 1.2737(5) 0.83463(19) 0.2214(5) 0.0549(13) Uani 1 1 d GU . .
C8 C 1.1916(4) 0.9781(2) -0.0415(3) 0.0342(11) Uani 1 1 d GU . .
H8A H 1.1822 1.0154 -0.0364 0.041 Uiso 1 1 calc R . .
H8B H 1.2639 0.9715 -0.0642 0.041 Uiso 1 1 calc R . .
C9 C 1.2437(9) 0.8126(4) 0.3300(9) 0.065(2) Uani 1 1 d U . .
H9A H 1.2825 0.7811 0.3426 0.098 Uiso 1 1 calc R . .
H9B H 1.1687 0.8055 0.3314 0.098 Uiso 1 1 calc R . .
H9C H 1.2610 0.8376 0.3837 0.098 Uiso 1 1 calc R . .
C10 C 1.3941(8) 0.8518(4) 0.2173(10) 0.063(2) Uani 1 1 d U . .
H10A H 1.4112 0.8630 0.1471 0.095 Uiso 1 1 calc R . .
H10B H 1.4386 0.8229 0.2364 0.095 Uiso 1 1 calc R . .
H10C H 1.4058 0.8799 0.2658 0.095 Uiso 1 1 calc R . .
C11 C 1.2656(10) 0.7944(4) 0.1361(10) 0.071(2) Uani 1 1 d U . .
H11A H 1.2861 0.8095 0.0700 0.107 Uiso 1 1 calc R . .
H11B H 1.1936 0.7822 0.1313 0.107 Uiso 1 1 calc R . .
H11C H 1.3119 0.7658 0.1525 0.107 Uiso 1 1 calc R . .
O2 O 0.8538(5) 1.0232(2) 0.1744(4) 0.0405(13) Uani 1 1 d U . .
H2 H 0.8077 1.0335 0.1335 0.049 Uiso 1 1 calc R . .
C21 C 0.8201(3) 0.97615(14) 0.2219(3) 0.0356(11) Uani 1 1 d GU . .
C22 C 0.8887(2) 0.95307(14) 0.2943(3) 0.0368(11) Uani 1 1 d GU . .
C23 C 0.8565(3) 0.90929(15) 0.3499(3) 0.0367(12) Uani 1 1 d GU . .
H23 H 0.9025 0.8938 0.3984 0.044 Uiso 1 1 calc R . .
C24 C 0.7557(3) 0.88859(14) 0.3331(3) 0.0382(11) Uani 1 1 d GU . .
C25 C 0.6871(3) 0.91167(15) 0.2607(3) 0.0351(11) Uani 1 1 d GU . .
H25 H 0.6197 0.8978 0.2495 0.042 Uiso 1 1 calc R . .
C26 C 0.7193(3) 0.95545(16) 0.2051(3) 0.0352(11) Uani 1 1 d GU . .
C27 C 0.7132(4) 0.84023(18) 0.3960(5) 0.0434(12) Uani 1 1 d GU . .
C28 C 1.0064(3) 0.9742(2) 0.3119(4) 0.0371(12) Uani 1 1 d GU . .
H28A H 1.0058 1.0118 0.3059 0.044 Uiso 1 1 calc R . .
H28B H 1.0294 0.9656 0.3829 0.044 Uiso 1 1 calc R . .
C29 C 0.6954(9) 0.7995(4) 0.3113(8) 0.059(2) Uani 1 1 d U . .
H29A H 0.7602 0.7942 0.2730 0.088 Uiso 1 1 calc R . .
H29B H 0.6407 0.8111 0.2637 0.088 Uiso 1 1 calc R . .
H29C H 0.6740 0.7675 0.3435 0.088 Uiso 1 1 calc R . .
C30 C 0.6093(7) 0.8527(4) 0.4537(8) 0.0491(18) Uani 1 1 d U . .
H30A H 0.5589 0.8672 0.4047 0.074 Uiso 1 1 calc R . .
H30B H 0.6232 0.8774 0.5089 0.074 Uiso 1 1 calc R . .
H30C H 0.5807 0.8214 0.4836 0.074 Uiso 1 1 calc R . .
C31 C 0.7975(8) 0.8196(4) 0.4722(8) 0.0537(19) Uani 1 1 d U . .
H31A H 0.8604 0.8106 0.4336 0.081 Uiso 1 1 calc R . .
H31B H 0.7707 0.7894 0.5076 0.081 Uiso 1 1 calc R . .
H31C H 0.8145 0.8459 0.5232 0.081 Uiso 1 1 calc R . .
O3 O 0.7785(5) 1.0263(2) -0.0236(5) 0.0442(13) Uani 1 1 d U . .
H3A H 0.8194 1.0371 -0.0687 0.053 Uiso 1 1 calc R . .
C41 C 0.7344(3) 0.98161(14) -0.0564(3) 0.0367(11) Uani 1 1 d GU . .
C42 C 0.6626(3) 0.95820(14) 0.0118(3) 0.0361(11) Uani 1 1 d GU . .
C43 C 0.6076(3) 0.91390(14) -0.0196(3) 0.0379(12) Uani 1 1 d GU . .
H43 H 0.5596 0.8982 0.0260 0.045 Uiso 1 1 calc R . .
C44 C 0.6245(3) 0.89301(14) -0.1192(3) 0.0395(11) Uani 1 1 d GU . .
C45 C 0.6962(3) 0.91642(16) -0.1874(3) 0.0386(12) Uani 1 1 d GU . .
H45 H 0.7075 0.9024 -0.2541 0.046 Uiso 1 1 calc R . .
C46 C 0.7512(3) 0.96072(17) -0.1560(3) 0.0375(11) Uani 1 1 d GU . .
C47 C 0.5663(5) 0.84261(19) -0.1629(4) 0.0429(12) Uani 1 1 d GU . .
C48 C 0.6429(4) 0.9789(2) 0.1215(3) 0.0352(12) Uani 1 1 d GU . .
H48A H 0.5701 0.9712 0.1413 0.042 Uiso 1 1 calc R . .
H48B H 0.6512 1.0164 0.1209 0.042 Uiso 1 1 calc R . .
C49 C 0.6499(8) 0.7971(3) -0.1902(8) 0.0515(18) Uani 1 1 d U . .
H49A H 0.6883 0.7876 -0.1274 0.077 Uiso 1 1 calc R . .
H49B H 0.6990 0.8093 -0.2424 0.077 Uiso 1 1 calc R . .
H49C H 0.6123 0.7674 -0.2169 0.077 Uiso 1 1 calc R . .
C50 C 0.5044(7) 0.8547(3) -0.2609(7) 0.0427(17) Uani 1 1 d U . .
H50A H 0.5520 0.8666 -0.3148 0.064 Uiso 1 1 calc R . .
H50B H 0.4531 0.8813 -0.2461 0.064 Uiso 1 1 calc R . .
H50C H 0.4684 0.8240 -0.2848 0.064 Uiso 1 1 calc R . .
C51 C 0.4832(7) 0.8227(4) -0.0805(8) 0.0498(18) Uani 1 1 d U . .
H51A H 0.5190 0.8142 -0.0157 0.075 Uiso 1 1 calc R . .
H51B H 0.4481 0.7923 -0.1076 0.075 Uiso 1 1 calc R . .
H51C H 0.4314 0.8494 -0.0677 0.075 Uiso 1 1 calc R . .
O4 O 0.9881(4) 1.0254(2) -0.0910(4) 0.0358(12) Uani 1 1 d U . .
H4 H 1.0361 1.0338 -0.0505 0.043 Uiso 1 1 calc R . .
C61 C 1.0161(3) 0.98002(14) -0.1434(3) 0.0352(11) Uani 1 1 d GU . .
C62 C 0.9458(3) 0.95871(14) -0.2164(3) 0.0362(11) Uani 1 1 d GU . .
C63 C 0.9729(3) 0.91362(15) -0.2704(3) 0.0391(12) Uani 1 1 d GU . .
H63 H 0.9259 0.8994 -0.3192 0.047 Uiso 1 1 calc R . .
C64 C 1.0704(3) 0.88983(14) -0.2513(3) 0.0419(11) Uani 1 1 d GU . .
C65 C 1.1407(3) 0.91114(17) -0.1782(4) 0.0382(12) Uani 1 1 d GU . .
H65 H 1.2060 0.8952 -0.1654 0.046 Uiso 1 1 calc R . .
C66 C 1.1136(3) 0.95623(17) -0.1243(3) 0.0357(11) Uani 1 1 d GU . .
C67 C 1.0938(5) 0.84254(19) -0.3170(5) 0.0497(13) Uani 1 1 d GU . .
C68 C 0.8375(3) 0.9831(2) -0.2325(4) 0.0363(12) Uani 1 1 d GU . .
H68A H 0.8147 0.9773 -0.3048 0.044 Uiso 1 1 calc R . .
H68B H 0.8431 1.0203 -0.2218 0.044 Uiso 1 1 calc R . .
C69 C 1.2004(9) 0.8150(4) -0.2829(9) 0.062(2) Uani 1 1 d U . .
H69A H 1.2104 0.7842 -0.3245 0.093 Uiso 1 1 calc R . .
H69B H 1.1969 0.8057 -0.2097 0.093 Uiso 1 1 calc R . .
H69C H 1.2591 0.8383 -0.2939 0.093 Uiso 1 1 calc R . .
C70 C 1.0989(9) 0.8565(4) -0.4341(8) 0.057(2) Uani 1 1 d U . .
H70A H 1.0322 0.8713 -0.4560 0.086 Uiso 1 1 calc R . .
H70B H 1.1128 0.8257 -0.4745 0.086 Uiso 1 1 calc R . .
H70C H 1.1548 0.8813 -0.4453 0.086 Uiso 1 1 calc R . .
C71 C 1.0177(8) 0.7992(4) -0.2952(9) 0.0558(19) Uani 1 1 d U . .
H71A H 0.9467 0.8103 -0.3119 0.084 Uiso 1 1 calc R . .
H71B H 1.0218 0.7899 -0.2219 0.084 Uiso 1 1 calc R . .
H71C H 1.0358 0.7696 -0.3376 0.084 Uiso 1 1 calc R . .
O5 O 0.8671(5) 0.4780(2) 0.5983(4) 0.0400(13) Uani 1 1 d DU . .
H5A H 0.9157 0.4678 0.6364 0.048 Uiso 1 1 calc R . .
C81 C 0.8969(3) 0.52296(13) 0.5499(3) 0.0334(11) Uani 1 1 d GU . .
C82 C 0.9963(3) 0.54484(13) 0.5687(3) 0.0344(10) Uani 1 1 d GU . .
C83 C 1.0266(3) 0.58958(14) 0.5152(3) 0.0371(12) Uani 1 1 d GU . .
H83 H 1.0931 0.6042 0.5278 0.044 Uiso 1 1 calc R . .
C84 C 0.9575(3) 0.61245(14) 0.4430(3) 0.0395(11) Uani 1 1 d GU . .
C85 C 0.8581(3) 0.59057(16) 0.4242(3) 0.0362(12) Uani 1 1 d GU A .
H85 H 0.8118 0.6059 0.3759 0.043 Uiso 1 1 calc R . .
C86 C 0.8278(3) 0.54582(16) 0.4777(3) 0.0322(10) Uani 1 1 d GU . .
C87 C 0.9946(5) 0.66101(18) 0.3819(5) 0.0474(13) Uani 1 1 d GU . .
C88 C 1.0715(4) 0.5211(2) 0.6494(4) 0.0359(12) Uani 1 1 d GU . .
H88A H 1.1442 0.5275 0.6275 0.043 Uiso 1 1 calc R . .
H88B H 1.0607 0.4838 0.6507 0.043 Uiso 1 1 calc R . .
C89 C 0.9071(9) 0.6837(4) 0.3052(9) 0.062(2) Uani 1 1 d U . .
H89A H 0.9334 0.7148 0.2726 0.094 Uiso 1 1 calc R . .
H89B H 0.8441 0.6917 0.3446 0.094 Uiso 1 1 calc R . .
H89C H 0.8905 0.6585 0.2518 0.094 Uiso 1 1 calc R . .
C90 C 1.0840(8) 0.6475(4) 0.3160(8) 0.0535(19) Uani 1 1 d U . .
H90A H 1.1071 0.6776 0.2779 0.080 Uiso 1 1 calc R . .
H90B H 1.0629 0.6209 0.2670 0.080 Uiso 1 1 calc R . .
H90C H 1.1412 0.6349 0.3593 0.080 Uiso 1 1 calc R . .
C91 C 1.0248(9) 0.7065(4) 0.4601(8) 0.0549(19) Uani 1 1 d U . .
H91A H 1.0448 0.7367 0.4204 0.082 Uiso 1 1 calc R . .
H91B H 1.0833 0.6959 0.5040 0.082 Uiso 1 1 calc R . .
H91C H 0.9647 0.7146 0.5035 0.082 Uiso 1 1 calc R . .
O6 O 0.6592(5) 0.4776(2) 0.6621(5) 0.0398(13) Uani 1 1 d DU A 1
H6 H 0.7242(18) 0.474(2) 0.649(4) 0.002(13) Uiso 1 1 d D B 1
C101 C 0.6166(3) 0.52362(15) 0.6351(3) 0.0340(11) Uani 1 1 d GU A 1
C102 C 0.6355(3) 0.54711(15) 0.5383(3) 0.0333(10) Uani 1 1 d GU A 1
C103 C 0.5817(4) 0.59237(18) 0.5108(3) 0.0371(10) Uani 1 1 d GU A 1
H103 H 0.5944 0.6081 0.4461 0.045 Uiso 1 1 calc R A 1
C104 C 0.5090(5) 0.61414(19) 0.5802(4) 0.0384(8) Uani 0.00 1 d PGU A 1
C105 C 0.4900(4) 0.5907(2) 0.6771(4) 0.0356(10) Uani 1 1 d GU A 1
H105 H 0.4413 0.6052 0.7235 0.043 Uiso 1 1 calc R A 1
C106 C 0.5438(4) 0.54539(19) 0.7045(3) 0.0351(10) Uani 1 1 d GU A 1
C108 C 0.7197(4) 0.5239(2) 0.4604(4) 0.0313(11) Uani 1 1 d GU A 1
H08B H 0.7224 0.4865 0.4693 0.038 Uiso 1 1 calc R A 1
H08A H 0.6973 0.5311 0.3885 0.038 Uiso 1 1 calc R A 1
C04A C 0.5079(13) 0.6167(6) 0.5796(15) 0.0384(8) Uani 0.573(9) 1 d PDU C 2
C07A C 0.4494(8) 0.6649(4) 0.5403(8) 0.0411(8) Uani 0.573(9) 1 d PDU C 2
C109 C 0.3684(10) 0.6837(5) 0.6222(9) 0.0429(15) Uani 0.573(9) 1 d PDU C 2
H10D H 0.3348 0.7149 0.5973 0.064 Uiso 0.573(9) 1 calc PR C 2
H10E H 0.4042 0.6907 0.6877 0.064 Uiso 0.573(9) 1 calc PR C 2
H10F H 0.3155 0.6573 0.6328 0.064 Uiso 0.573(9) 1 calc PR C 2
C110 C 0.3890(10) 0.6505(5) 0.4388(9) 0.0439(12) Uani 0.573(9) 1 d PDU C 2
H11D H 0.3524 0.6806 0.4123 0.066 Uiso 0.573(9) 1 calc PR C 2
H11E H 0.3384 0.6236 0.4538 0.066 Uiso 0.573(9) 1 calc PR C 2
H11F H 0.4385 0.6384 0.3869 0.066 Uiso 0.573(9) 1 calc PR C 2
C111 C 0.5312(9) 0.7080(4) 0.5146(11) 0.0447(15) Uani 0.573(9) 1 d PDU C 2
H11G H 0.4944 0.7388 0.4922 0.067 Uiso 0.573(9) 1 calc PR C 2
H11H H 0.5773 0.6963 0.4593 0.067 Uiso 0.573(9) 1 calc PR C 2
H11I H 0.5728 0.7156 0.5765 0.067 Uiso 0.573(9) 1 calc PR C 2
C04B C 0.5018(17) 0.6135(8) 0.579(2) 0.0384(8) Uani 0.427(9) 1 d PDU C 3
C07B C 0.4419(11) 0.6637(5) 0.5537(10) 0.0411(8) Uani 0.427(9) 1 d PDU C 3
C112 C 0.3217(10) 0.6548(7) 0.5608(14) 0.0432(17) Uani 0.427(9) 1 d PDU C 3
H11J H 0.2850 0.6849 0.5345 0.065 Uiso 0.427(9) 1 calc PR C 3
H11K H 0.3024 0.6490 0.6330 0.065 Uiso 0.427(9) 1 calc PR C 3
H11L H 0.3024 0.6250 0.5193 0.065 Uiso 0.427(9) 1 calc PR C 3
C113 C 0.4625(15) 0.6794(7) 0.4391(10) 0.0439(12) Uani 0.427(9) 1 d PDU C 3
H11M H 0.4236 0.7105 0.4230 0.066 Uiso 0.427(9) 1 calc PR C 3
H11N H 0.4396 0.6519 0.3929 0.066 Uiso 0.427(9) 1 calc PR C 3
H11O H 0.5371 0.6855 0.4294 0.066 Uiso 0.427(9) 1 calc PR C 3
C114 C 0.4763(14) 0.7084(6) 0.6271(12) 0.0412(16) Uani 0.427(9) 1 d PDU C 3
H11P H 0.4433 0.7401 0.6042 0.062 Uiso 0.427(9) 1 calc PR C 3
H11Q H 0.5522 0.7122 0.6248 0.062 Uiso 0.427(9) 1 calc PR C 3
H11R H 0.4548 0.7008 0.6980 0.062 Uiso 0.427(9) 1 calc PR C 3
O7 O 0.7324(5) 0.4737(2) 0.8631(4) 0.0408(13) Uani 1 1 d U . .
H7 H 0.6850 0.4642 0.8228 0.049 Uiso 1 1 calc R . .
C121 C 0.7009(3) 0.51866(13) 0.9150(3) 0.0342(11) Uani 1 1 d GU . .
C122 C 0.6031(3) 0.54251(13) 0.8975(2) 0.0356(11) Uani 1 1 d GU A .
C123 C 0.5763(3) 0.58712(14) 0.9532(3) 0.0364(12) Uani 1 1 d GU . .
H123 H 0.5109 0.6031 0.9415 0.044 Uiso 1 1 calc R . .
C124 C 0.6472(3) 0.60787(14) 1.0264(3) 0.0391(11) Uani 1 1 d GU . .
C125 C 0.7449(3) 0.58402(16) 1.0439(3) 0.0340(11) Uani 1 1 d GU . .
H125 H 0.7923 0.5979 1.0928 0.041 Uiso 1 1 calc R . .
C126 C 0.7717(3) 0.53942(16) 0.9881(3) 0.0320(10) Uani 1 1 d GU . .
C127 C 0.6168(5) 0.66073(18) 1.0874(4) 0.0478(13) Uani 1 1 d GU . .
C128 C 0.5261(4) 0.52263(19) 0.8139(4) 0.0350(11) Uani 1 1 d GU . .
H16A H 0.4542 0.5306 0.8358 0.042 Uiso 1 1 calc R A 1
H16B H 0.5325 0.4851 0.8097 0.042 Uiso 1 1 calc R A 1
C129 C 0.7161(9) 0.7015(4) 1.0643(8) 0.059(2) Uani 1 1 d U . .
H17A H 0.7194 0.7088 0.9901 0.088 Uiso 1 1 calc R . .
H17B H 0.7818 0.6861 1.0871 0.088 Uiso 1 1 calc R . .
H17C H 0.7044 0.7332 1.1024 0.088 Uiso 1 1 calc R . .
C130 C 0.6264(9) 0.6491(4) 1.2102(7) 0.0538(19) Uani 1 1 d U . .
H18A H 0.5755 0.6230 1.2294 0.081 Uiso 1 1 calc R . .
H18B H 0.6127 0.6804 1.2491 0.081 Uiso 1 1 calc R . .
H18C H 0.6968 0.6369 1.2261 0.081 Uiso 1 1 calc R . .
C131 C 0.5063(9) 0.6759(4) 1.0654(9) 0.059(2) Uani 1 1 d U . .
H19A H 0.4989 0.6845 0.9920 0.089 Uiso 1 1 calc R . .
H19B H 0.4881 0.7055 1.1075 0.089 Uiso 1 1 calc R . .
H19C H 0.4598 0.6475 1.0821 0.089 Uiso 1 1 calc R . .
O8 O 0.9295(4) 0.4731(2) 0.7991(4) 0.0357(12) Uani 1 1 d U . .
H8 H 0.8901 0.4633 0.8464 0.043 Uiso 1 1 calc R . .
C141 C 0.9844(3) 0.51933(15) 0.8323(3) 0.0361(11) Uani 1 1 d GU . .
C142 C 0.9652(3) 0.54042(14) 0.9313(3) 0.0356(10) Uani 1 1 d GU . .
C143 C 1.0174(3) 0.58552(16) 0.9626(3) 0.0381(12) Uani 1 1 d GU . .
H143 H 1.0045 0.5996 1.0289 0.046 Uiso 1 1 calc R . .
C144 C 1.0889(3) 0.60953(15) 0.8949(3) 0.0418(11) Uani 1 1 d GU . .
C145 C 1.1081(3) 0.58844(17) 0.7959(3) 0.0399(12) Uani 1 1 d GU . .
H145 H 1.1559 0.6045 0.7506 0.048 Uiso 1 1 calc R . .
C146 C 1.0559(4) 0.54334(18) 0.7646(3) 0.0379(11) Uani 1 1 d GU . .
C147 C 1.1477(5) 0.6576(2) 0.9304(5) 0.0527(13) Uani 1 1 d GU . .
C148 C 0.8860(4) 0.5157(2) 1.0044(3) 0.0329(11) Uani 1 1 d GU . .
H12A H 0.9086 0.5210 1.0769 0.039 Uiso 1 1 calc R . .
H12B H 0.8836 0.4785 0.9914 0.039 Uiso 1 1 calc R . .
C149 C 1.2057(10) 0.6855(4) 0.8503(9) 0.067(2) Uani 1 1 d U . .
H13A H 1.2345 0.7168 0.8800 0.100 Uiso 1 1 calc R . .
H13B H 1.1585 0.6941 0.7931 0.100 Uiso 1 1 calc R . .
H13C H 1.2625 0.6641 0.8246 0.100 Uiso 1 1 calc R . .
C150 C 1.2260(10) 0.6437(4) 1.0287(8) 0.059(2) Uani 1 1 d U . .
H14A H 1.2612 0.6748 1.0522 0.088 Uiso 1 1 calc R . .
H14B H 1.2780 0.6188 1.0065 0.088 Uiso 1 1 calc R . .
H14C H 1.1850 0.6295 1.0855 0.088 Uiso 1 1 calc R . .
C151 C 1.0714(10) 0.6946(4) 0.9582(10) 0.068(2) Uani 1 1 d U . .
H15A H 1.1062 0.7263 0.9786 0.102 Uiso 1 1 calc R . .
H15B H 1.0300 0.6818 1.0161 0.102 Uiso 1 1 calc R . .
H15C H 1.0255 0.7012 0.8989 0.102 Uiso 1 1 calc R . .
Xe71 Xe 0.9134(4) 0.85442(19) 0.0636(3) 0.1033(14) Uani 0.24 1 d P D 1
Xe73 Xe 0.8038(3) 0.64519(16) 0.7552(3) 0.0826(11) Uani 0.23 1 d P E 1

loop_
_atom_site_aniso_label
_atom_site_aniso_U_11
_atom_site_aniso_U_22
_atom_site_aniso_U_33
_atom_site_aniso_U_23
_atom_site_aniso_U_13
_atom_site_aniso_U_12
O1 0.031(3) 0.044(3) 0.048(3) -0.006(2) 0.005(2) -0.002(2)
C1 0.026(2) 0.041(2) 0.042(2) -0.0072(19) 0.0016(19) -0.0074(19)
C2 0.0228(19) 0.044(2) 0.042(2) -0.0050(19) 0.0001(19) -0.0089(18)
C3 0.027(2) 0.045(2) 0.044(2) -0.006(2) 0.001(2) -0.008(2)
C4 0.033(2) 0.047(2) 0.048(2) -0.004(2) -0.0001(19) -0.0052(19)
C5 0.027(2) 0.045(2) 0.044(2) -0.002(2) 0.000(2) -0.009(2)
C6 0.027(2) 0.043(2) 0.043(2) -0.0059(19) 0.0007(19) -0.0079(18)
C7 0.047(2) 0.057(3) 0.061(3) -0.001(2) 0.002(2) 0.002(2)
C8 0.020(2) 0.043(2) 0.040(2) -0.004(2) 0.002(2) -0.008(2)
C9 0.058(4) 0.065(4) 0.073(4) 0.004(4) 0.013(4) 0.012(4)
C10 0.050(4) 0.065(4) 0.074(4) 0.001(4) -0.006(4) 0.004(3)
C11 0.067(4) 0.069(4) 0.077(4) -0.006(4) 0.006(4) 0.006(4)
O2 0.041(3) 0.039(3) 0.041(3) -0.002(2) 0.002(2) 0.000(2)
C21 0.027(2) 0.039(2) 0.041(2) -0.0077(19) 0.0027(19) 0.0032(19)
C22 0.026(2) 0.043(2) 0.042(2) -0.0079(19) 0.0023(19) 0.0007(18)
C23 0.026(2) 0.043(2) 0.041(2) -0.009(2) 0.001(2) 0.006(2)
C24 0.028(2) 0.043(2) 0.044(2) -0.0073(19) 0.0007(19) 0.0035(18)
C25 0.023(2) 0.041(2) 0.041(2) -0.009(2) 0.002(2) 0.004(2)
C26 0.0252(19) 0.039(2) 0.042(2) -0.0072(19) 0.0026(19) 0.0062(18)
C27 0.034(2) 0.046(2) 0.051(2) 0.001(2) -0.003(2) 0.000(2)
C28 0.024(2) 0.044(2) 0.043(2) -0.007(2) 0.003(2) -0.006(2)
C29 0.054(4) 0.058(4) 0.064(4) -0.002(4) 0.002(4) -0.002(4)
C30 0.037(4) 0.056(4) 0.054(4) 0.009(3) -0.001(3) -0.002(3)
C31 0.043(4) 0.053(4) 0.065(4) 0.010(3) -0.007(3) 0.005(3)
O3 0.043(3) 0.043(3) 0.047(3) 0.002(2) -0.003(2) 0.001(2)
C41 0.028(2) 0.038(2) 0.043(2) 0.0039(19) -0.005(2) 0.0063(19)
C42 0.0257(19) 0.038(2) 0.044(2) 0.0020(19) -0.0019(19) 0.0054(18)
C43 0.029(2) 0.041(2) 0.044(2) 0.002(2) -0.002(2) 0.003(2)
C44 0.030(2) 0.041(2) 0.047(2) 0.0004(19) -0.0009(19) 0.0025(19)
C45 0.031(2) 0.039(2) 0.046(2) 0.003(2) -0.002(2) 0.004(2)
C46 0.028(2) 0.040(2) 0.045(2) 0.0055(19) -0.0040(19) 0.0057(18)
C47 0.034(2) 0.042(2) 0.052(2) -0.003(2) 0.000(2) -0.001(2)
C48 0.025(2) 0.038(2) 0.043(2) -0.002(2) 0.002(2) 0.005(2)
C49 0.045(4) 0.041(4) 0.068(4) -0.010(3) -0.006(3) 0.005(3)
C50 0.028(3) 0.042(3) 0.058(4) -0.003(3) -0.001(3) -0.013(3)
C51 0.044(4) 0.048(4) 0.057(4) -0.002(3) 0.004(3) -0.006(3)
O4 0.028(2) 0.032(2) 0.047(3) 0.001(2) 0.003(2) -0.002(2)
C61 0.026(2) 0.039(2) 0.040(2) 0.0037(19) 0.0046(19) -0.0018(19)
C62 0.028(2) 0.040(2) 0.040(2) 0.0060(18) 0.0009(19) 0.0019(18)
C63 0.031(2) 0.046(2) 0.041(2) 0.002(2) -0.001(2) 0.001(2)
C64 0.032(2) 0.050(2) 0.043(2) -0.0001(19) 0.0005(19) -0.0014(19)
C65 0.028(2) 0.046(2) 0.041(2) 0.002(2) 0.002(2) -0.003(2)
C66 0.0245(19) 0.042(2) 0.040(2) 0.0005(19) 0.0038(19) -0.0038(18)
C67 0.042(2) 0.057(3) 0.050(2) -0.004(2) 0.000(2) 0.000(2)
C68 0.027(2) 0.041(2) 0.041(2) 0.007(2) -0.002(2) 0.006(2)
C69 0.055(4) 0.062(4) 0.069(4) -0.013(4) -0.007(4) 0.010(4)
C70 0.052(4) 0.071(4) 0.049(4) -0.014(4) 0.004(3) 0.000(4)
C71 0.055(4) 0.055(4) 0.058(4) -0.006(3) 0.008(3) -0.009(3)
O5 0.039(3) 0.044(3) 0.037(3) 0.004(2) -0.004(2) 0.003(2)
C81 0.036(2) 0.037(2) 0.027(2) -0.0052(18) 0.0032(19) 0.0029(19)
C82 0.037(2) 0.039(2) 0.0275(19) -0.0013(18) 0.0034(18) 0.0028(18)
C83 0.039(2) 0.041(2) 0.030(2) 0.000(2) 0.000(2) 0.000(2)
C84 0.042(2) 0.042(2) 0.034(2) -0.0001(19) -0.0024(19) -0.0006(19)
C85 0.040(2) 0.041(2) 0.028(2) -0.002(2) 0.000(2) 0.000(2)
C86 0.035(2) 0.036(2) 0.0253(19) -0.0053(17) -0.0002(18) -0.0002(18)
C87 0.050(3) 0.047(2) 0.046(2) 0.004(2) -0.005(2) -0.003(2)
C88 0.037(2) 0.041(2) 0.029(2) 0.001(2) 0.001(2) 0.007(2)
C89 0.066(4) 0.061(4) 0.060(4) 0.017(4) -0.005(4) -0.008(4)
C90 0.054(4) 0.056(4) 0.050(4) 0.010(3) -0.001(3) -0.002(3)
C91 0.061(4) 0.045(4) 0.058(4) 0.002(3) -0.002(4) -0.007(3)
O6 0.037(3) 0.038(3) 0.044(3) -0.001(2) -0.006(2) 0.000(2)
C101 0.034(2) 0.037(2) 0.031(2) -0.0030(19) -0.0053(19) -0.0042(19)
C102 0.033(2) 0.038(2) 0.0291(19) -0.0048(18) -0.0021(18) -0.0020(18)
C103 0.036(2) 0.041(2) 0.0341(19) 0.0004(18) -0.0006(18) -0.0001(18)
C104 0.0373(14) 0.0412(14) 0.0369(14) 0.0017(13) 0.0022(13) 0.0011(13)
C105 0.035(2) 0.040(2) 0.0326(19) -0.0022(18) 0.0031(18) -0.0018(18)
C106 0.034(2) 0.040(2) 0.031(2) -0.0027(18) -0.0020(18) -0.0051(18)
C108 0.032(2) 0.037(2) 0.024(2) -0.0059(19) -0.001(2) -0.001(2)
C04A 0.0373(14) 0.0412(14) 0.0369(14) 0.0017(13) 0.0022(13) 0.0011(13)
C07A 0.0399(15) 0.0423(15) 0.0412(15) 0.0048(14) 0.0025(14) 0.0028(14)
C109 0.041(3) 0.043(3) 0.045(3) 0.005(3) 0.004(3) 0.006(3)
C110 0.042(2) 0.043(2) 0.047(2) 0.006(2) 0.002(2) 0.006(2)
C111 0.043(3) 0.042(3) 0.049(3) 0.008(3) 0.002(3) 0.004(3)
C04B 0.0373(14) 0.0412(14) 0.0369(14) 0.0017(13) 0.0022(13) 0.0011(13)
C07B 0.0399(15) 0.0423(15) 0.0412(15) 0.0048(14) 0.0025(14) 0.0028(14)
C112 0.042(3) 0.045(3) 0.042(3) 0.009(3) 0.002(3) 0.007(3)
C113 0.042(2) 0.043(2) 0.047(2) 0.006(2) 0.002(2) 0.006(2)
C114 0.039(3) 0.040(3) 0.044(3) 0.005(3) 0.001(3) 0.004(3)
O7 0.043(3) 0.047(3) 0.032(3) -0.002(2) 0.001(2) 0.002(2)
C121 0.036(2) 0.040(2) 0.026(2) 0.0068(18) 0.0003(19) -0.0005(19)
C122 0.037(2) 0.042(2) 0.028(2) 0.0046(18) -0.0005(19) -0.0024(19)
C123 0.038(2) 0.042(2) 0.029(2) 0.004(2) -0.002(2) 0.002(2)
C124 0.042(2) 0.042(2) 0.033(2) 0.0018(19) -0.0027(19) -0.0010(19)
C125 0.035(2) 0.037(2) 0.029(2) 0.004(2) -0.003(2) -0.005(2)
C126 0.032(2) 0.039(2) 0.0251(19) 0.0073(18) -0.0009(18) 0.0001(18)
C127 0.052(3) 0.048(2) 0.043(2) -0.002(2) 0.000(2) 0.003(2)
C128 0.035(2) 0.041(2) 0.028(2) 0.000(2) -0.002(2) -0.003(2)
C129 0.070(4) 0.051(4) 0.055(4) -0.003(3) 0.002(4) 0.008(4)
C130 0.054(4) 0.063(4) 0.044(4) -0.011(3) 0.002(3) -0.003(4)
C131 0.061(4) 0.054(4) 0.062(4) -0.016(4) -0.004(4) 0.007(4)
O8 0.029(3) 0.037(3) 0.041(3) 0.003(2) 0.002(2) -0.002(2)
C141 0.035(2) 0.041(2) 0.033(2) 0.0044(19) 0.0000(19) 0.0046(19)
C142 0.036(2) 0.042(2) 0.0289(19) 0.0045(18) 0.0007(19) 0.0034(19)
C143 0.039(2) 0.045(2) 0.031(2) 0.005(2) 0.001(2) 0.003(2)
C144 0.043(2) 0.047(2) 0.036(2) 0.0030(19) 0.0024(19) 0.005(2)
C145 0.040(2) 0.046(2) 0.034(2) 0.005(2) 0.002(2) 0.006(2)
C146 0.037(2) 0.044(2) 0.032(2) 0.0027(19) 0.0014(19) 0.0069(19)
C147 0.056(3) 0.055(3) 0.046(2) 0.000(2) 0.004(2) 0.001(2)
C148 0.033(2) 0.040(2) 0.026(2) 0.007(2) 0.001(2) 0.003(2)
C149 0.069(4) 0.070(4) 0.061(4) 0.000(4) 0.008(4) -0.005(4)
C150 0.065(4) 0.065(4) 0.046(4) -0.001(4) 0.002(4) 0.001(4)
C151 0.078(5) 0.058(4) 0.069(4) 0.002(4) 0.005(4) 0.000(4)
Xe71 0.104(3) 0.158(4) 0.0480(17) -0.017(2) -0.0007(17) 0.009(2)
Xe73 0.080(2) 0.126(3) 0.0408(14) -0.0067(16) -0.0014(15) -0.0001(19)

loop_
_atom_type_symbol
_atom_type_description
_atom_type_scat_dispersion_real
_atom_type_scat_dispersion_imag
_atom_type_scat_source
C C 0.0033 0.0016 'International Tables Vol C Tables 4.2.6.8 and 6.1.1.4'
H H 0.0000 0.0000 'International Tables Vol C Tables 4.2.6.8 and 6.1.1.4'
O O 0.0106 0.0060 'International Tables Vol C Tables 4.2.6.8 and 6.1.1.4'
Xe Xe -0.4205 1.9578 'International Tables Vol C Tables 4.2.6.8 and 6.1.1.4'

loop_
_geom_angle_atom_site_label_1
_geom_angle_atom_site_label_2
_geom_angle_atom_site_label_3
_geom_angle
C2 C1 C6 120.0
C2 C1 O1 119.4(3)
C6 C1 O1 120.6(3)
C3 C2 C1 120.0
C3 C2 C8 120.2
C1 C2 C8 119.8
C4 C3 C2 120.0
C5 C4 C3 120.0
C5 C4 C7 122.0
C3 C4 C7 118.0
C4 C5 C6 120.0
C5 C6 C1 120.0
C5 C6 C28 117.8(3)
C1 C6 C28 122.2(3)
C11 C7 C9 112.1(7)
C11 C7 C4 112.0(5)
C9 C7 C4 112.4(5)
C11 C7 C10 103.3(7)
C9 C7 C10 111.9(7)
C4 C7 C10 104.5(4)
C66 C8 C2 112.2(3)
C22 C21 C26 120.0
C22 C21 O2 117.3(3)
C26 C21 O2 122.4(3)
C21 C22 C23 120.0
C21 C22 C28 121.3
C23 C22 C28 118.6
C24 C23 C22 120.0
C23 C24 C25 120.0
C23 C24 C27 122.5
C25 C24 C27 117.5
C24 C25 C26 120.0
C25 C26 C21 120.0
C25 C26 C48 118.8(3)
C21 C26 C48 121.2(3)
C29 C27 C31 108.0(7)
C29 C27 C30 111.1(6)
C31 C27 C30 111.2(6)
C29 C27 C24 103.7(5)
C31 C27 C24 111.0(4)
C30 C27 C24 111.6(4)
C6 C28 C22 113.5(3)
O3 C41 C42 116.6(3)
O3 C41 C46 123.2(3)
C42 C41 C46 120.0
C43 C42 C41 120.0
C43 C42 C48 118.0
C41 C42 C48 122.0
C42 C43 C44 120.0
C45 C44 C43 120.0
C45 C44 C47 115.9
C43 C44 C47 124.1
C44 C45 C46 120.0
C45 C46 C41 120.0
C45 C46 C68 117.9(3)
C41 C46 C68 121.9(3)
C50 C47 C51 106.0(6)
C50 C47 C44 110.9(4)
C51 C47 C44 110.0(4)
C50 C47 C49 108.1(6)
C51 C47 C49 110.1(6)
C44 C47 C49 111.6(4)
C42 C48 C26 112.9(3)
O4 C61 C62 119.2(3)
O4 C61 C66 120.8(3)
C62 C61 C66 120.0
C61 C62 C63 120.0
C61 C62 C68 119.7
C63 C62 C68 120.2
C64 C63 C62 120.0
C65 C64 C63 120.0
C65 C64 C67 124.2
C63 C64 C67 115.7
C64 C65 C66 120.0
C65 C66 C61 120.0
C65 C66 C8 118.9(3)
C61 C66 C8 121.1(3)
C71 C67 C64 111.9(5)
C71 C67 C70 112.6(7)
C64 C67 C70 110.9(5)
C71 C67 C69 99.1(7)
C64 C67 C69 112.3(4)
C70 C67 C69 109.4(7)
C62 C68 C46 112.9(3)
O5 C81 C82 121.0(3)
O5 C81 C86 118.9(3)
C82 C81 C86 120.0
C83 C82 C81 120.0
C83 C82 C88 119.4
C81 C82 C88 120.6
C84 C83 C82 120.0
C85 C84 C83 120.0
C85 C84 C87 121.1
C83 C84 C87 118.9
C84 C85 C86 120.0
C85 C86 C81 120.0
C85 C86 C108 119.6(3)
C81 C86 C108 120.3(3)
C90 C87 C84 109.4(4)
C90 C87 C89 105.9(7)
C84 C87 C89 113.4(5)
C90 C87 C91 110.9(7)
C84 C87 C91 111.0(4)
C89 C87 C91 106.1(6)
C82 C88 C146 113.4(3)
O6 C101 C102 122.6(3)
O6 C101 C106 117.2(4)
C102 C101 C106 120.0
C103 C102 C101 120.0
C103 C102 C108 119.3
C101 C102 C108 120.7
C102 C103 C104 120.0
C103 C104 C105 120.0
C106 C105 C104 120.0
C105 C106 C101 120.0
C105 C106 C128 118.5(3)
C101 C106 C128 121.4(3)
C86 C108 C102 112.5(3)
C04A C07A C110 108.3(9)
C04A C07A C109 110.8(9)
C110 C07A C109 108.4(9)
C04A C07A C111 109.4(9)
C110 C07A C111 108.8(9)
C109 C07A C111 111.1(9)
C04B C07B C112 110.3(11)
C04B C07B C113 109.6(10)
C112 C07B C113 105.4(10)
C04B C07B C114 111.6(15)
C112 C07B C114 110.5(10)
C113 C07B C114 109.2(10)
C122 C121 C126 120.0
C122 C121 O7 123.1(3)
C126 C121 O7 116.9(3)
C121 C122 C123 120.0
C121 C122 C128 121.4
C123 C122 C128 118.5
C124 C123 C122 120.0
C123 C124 C125 120.0
C123 C124 C127 119.5
C125 C124 C127 120.5
C124 C125 C126 120.0
C125 C126 C121 120.0
C125 C126 C148 118.5(3)
C121 C126 C148 121.4(3)
C131 C127 C130 107.7(7)
C131 C127 C124 111.0(4)
C130 C127 C124 107.1(4)
C131 C127 C129 120.7(7)
C130 C127 C129 103.8(6)
C124 C127 C129 105.6(4)
C122 C128 C106 114.2(3)
C142 C141 C146 120.0
C142 C141 O8 120.1(3)
C146 C141 O8 119.9(3)
C143 C142 C141 120.0
C143 C142 C148 119.3
C141 C142 C148 120.7
C144 C143 C142 120.0
C145 C144 C143 120.0
C145 C144 C147 120.1
C143 C144 C147 119.9
C144 C145 C146 120.0
C145 C146 C141 120.0
C145 C146 C88 120.4(3)
C141 C146 C88 119.5(3)
C151 C147 C149 100.8(8)
C151 C147 C144 107.3(6)
C149 C147 C144 116.5(5)
C151 C147 C150 111.7(7)
C149 C147 C150 110.0(7)
C144 C147 C150 110.1(4)
C142 C148 C126 111.2(3)

loop_
_geom_bond_atom_site_label_1
_geom_bond_atom_site_label_2
_geom_bond_distance
O1 C1 1.397(7)
C1 C2 1.3900
C1 C6 1.3900
C2 C3 1.3900
C2 C8 1.5433
C3 C4 1.3900
C4 C5 1.3900
C4 C7 1.5667
C5 C6 1.3900
C6 C28 1.492(6)
C7 C11 1.499(13)
C7 C9 1.536(12)
C7 C10 1.578(12)
C8 C66 1.540(6)
O2 C21 1.416(6)
C21 C22 1.3900
C21 C26 1.3900
C22 C23 1.3900
C22 C28 1.5914
C23 C24 1.3900
C24 C25 1.3900
C24 C27 1.5721
C25 C26 1.3900
C26 C48 1.549(6)
C27 C29 1.516(12)
C27 C31 1.526(11)
C27 C30 1.535(11)
O3 C41 1.341(7)
C41 C42 1.3900
C41 C46 1.3900
C42 C43 1.3900
C42 C48 1.5095
C43 C44 1.3900
C44 C45 1.3900
C44 C47 1.5872
C45 C46 1.3900
C46 C68 1.568(6)
C47 C50 1.495(11)
C47 C51 1.568(10)
C47 C49 1.611(11)
O4 C61 1.390(6)
C61 C62 1.3900
C61 C66 1.3900
C62 C63 1.3900
C62 C68 1.5121
C63 C64 1.3900
C64 C65 1.3900
C64 C67 1.5047
C65 C66 1.3900
C67 C71 1.496(12)
C67 C70 1.529(12)
C67 C69 1.575(12)
O5 C81 1.362(6)
C81 C82 1.3900
C81 C86 1.3900
C82 C83 1.3900
C82 C88 1.5177
C83 C84 1.3900
C84 C85 1.3900
C84 C87 1.5433
C85 C86 1.3900
C86 C108 1.486(6)
C87 C90 1.446(12)
C87 C89 1.577(12)
C87 C91 1.579(12)
C88 C146 1.582(6)
O6 C101 1.344(6)
C101 C102 1.3900
C101 C106 1.3900
C102 C103 1.3900
C102 C108 1.5682
C103 C104 1.3900
C104 C105 1.3900
C105 C106 1.3900
C106 C128 1.522(6)
C04A C07A 1.524(9)
C07A C110 1.536(9)
C07A C109 1.536(9)
C07A C111 1.548(9)
C04B C07B 1.528(9)
C07B C112 1.531(9)
C07B C113 1.532(9)
C07B C114 1.540(9)
O7 C121 1.390(6)
C121 C122 1.3900
C121 C126 1.3900
C122 C123 1.3900
C122 C128 1.5207
C123 C124 1.3900
C124 C125 1.3900
C124 C127 1.6110
C125 C126 1.3900
C126 C148 1.574(6)
C127 C131 1.468(12)
C127 C130 1.589(11)
C127 C129 1.657(13)
O8 C141 1.437(6)
C141 C142 1.3900
C141 C146 1.3900
C142 C143 1.3900
C142 C148 1.5053
C143 C144 1.3900
C144 C145 1.3900
C144 C147 1.5081
C145 C146 1.3900
C147 C151 1.399(13)
C147 C149 1.444(12)
C147 C150 1.624(13)
